data_7015461
loop_
_publ_author_name
'Kolychev, Eugene L.'
'Shuntikov, Viacheslav V.'
'Khrustalev, Victor N.'
'Bush, Alexander A.'
'Nechaev, Mikhail S.'

_publ_section_title
;
 Dual reactivity of N-heterocyclic carbenes towards copper(II) salts.
;
_journal_issue 12
_journal_name_full 'Dalton transactions (Cambridge, England : 2003)'
_journal_page_first 3074
_journal_page_last 3076
_journal_paper_doi 10.1039/c0dt01630f
_journal_volume 40
_journal_year 2011
_chemical_formula_moiety 'C28 H40 Br N2, 0.5(Br6 Cu2)'
_chemical_formula_sum 'C28 H40 Br4 Cu N2'
_chemical_formula_weight 787.80
_chemical_name_systematic
;
?
;
_space_group_IT_number 2
_symmetry_cell_setting triclinic
_symmetry_space_group_name_Hall '-P 1'
_symmetry_space_group_name_H-M 'P -1'
_atom_sites_solution_hydrogens geom
_atom_sites_solution_primary direct
_atom_sites_solution_secondary difmap
_audit_creation_method SHELXL-97
_cell_angle_alpha 91.270(2)
_cell_angle_beta 102.251(2)
_cell_angle_gamma 106.937(2)
_cell_formula_units_Z 2
_cell_length_a 10.6908(10)
_cell_length_b 10.7644(10)
_cell_length_c 14.4174(14)
_cell_measurement_reflns_used 5246
_cell_measurement_temperature 100(2)
_cell_measurement_theta_max 32.64
_cell_measurement_theta_min 2.22
_cell_volume 1544.8(3)
_computing_cell_refinement 'SAINTPlus, v. 6.2 (Bruker, 2001)'
_computing_data_collection 'APEX2 (Bruker, 2005)'
_computing_data_reduction 'SAINTPlus, v. 6.2 (Bruker, 2001)'
_computing_molecular_graphics 'SHELXTL, v. 6.12 (Sheldrick, 2001)'
_computing_publication_material 'SHELXTL, v. 6.12 (Sheldrick, 2001)'
_computing_structure_refinement 'SHELXTL, v. 6.12 (Sheldrick, 2001)'
_computing_structure_solution 'SHELXTL, v. 6.12 (Sheldrick, 2001)'
_diffrn_ambient_temperature 100(2)
_diffrn_measured_fraction_theta_full 0.985
_diffrn_measured_fraction_theta_max 0.985
_diffrn_measurement_device_type 'Bruker SMART APEX II CCD area detector'
_diffrn_measurement_method 'phi and omega scans'
_diffrn_radiation_monochromator graphite
_diffrn_radiation_source 'fine-focus sealed tube'
_diffrn_radiation_type MoK\a
_diffrn_radiation_wavelength 0.71073
_diffrn_reflns_av_R_equivalents 0.0476
_diffrn_reflns_av_sigmaI/netI 0.0573
_diffrn_reflns_limit_h_max 16
_diffrn_reflns_limit_h_min -16
_diffrn_reflns_limit_k_max 16
_diffrn_reflns_limit_k_min -16
_diffrn_reflns_limit_l_max 21
_diffrn_reflns_limit_l_min -21
_diffrn_reflns_number 31556
_diffrn_reflns_theta_full 32.75
_diffrn_reflns_theta_max 32.75
_diffrn_reflns_theta_min 1.45
_exptl_absorpt_coefficient_mu 5.899
_exptl_absorpt_correction_T_max 0.347
_exptl_absorpt_correction_T_min 0.201
_exptl_absorpt_correction_type multi-scan
_exptl_absorpt_process_details 'SADABS (Sheldrick, 2003)'
_exptl_crystal_colour dark-green
_exptl_crystal_density_diffrn 1.694
_exptl_crystal_density_method 'not measured'
_exptl_crystal_description prism
_exptl_crystal_F_000 782
_exptl_crystal_size_max 0.30
_exptl_crystal_size_mid 0.20
_exptl_crystal_size_min 0.18
_refine_diff_density_max 1.642
_refine_diff_density_min -1.437
_refine_diff_density_rms 0.134
_refine_ls_extinction_method none
_refine_ls_goodness_of_fit_ref 1.007
_refine_ls_hydrogen_treatment constr
_refine_ls_matrix_type full
_refine_ls_number_parameters 324
_refine_ls_number_reflns 11257
_refine_ls_number_restraints 0
_refine_ls_restrained_S_all 1.007
_refine_ls_R_factor_all 0.0588
_refine_ls_R_factor_gt 0.0368
_refine_ls_shift/su_max 0.002
_refine_ls_shift/su_mean 0.000
_refine_ls_structure_factor_coef Fsqd
_refine_ls_weighting_details 'calc w=1/[\s^2^(Fo^2^)+(0.0450P)^2^] where P=(Fo^2^+2Fc^2^)/3'
_refine_ls_weighting_scheme calc
_refine_ls_wR_factor_gt 0.0840
_refine_ls_wR_factor_ref 0.0910
_reflns_number_gt 8589
_reflns_number_total 11257
_reflns_threshold_expression I>2\s(I)
_cod_data_source_file c0dt01630f.txt
_cod_data_source_block 6DC21
_cod_depositor_comments
;
The following automatic conversions were performed:
'_symmetry_cell_setting' value 'Triclinic' changed to 'triclinic'
according to '/home/saulius/struct/CIF-dictionaries/cif_core.dic'
dictionary named 'cif_core.dic' version 2.4.1 from 2010-06-29.

Automatic conversion script
Id: cif_fix_enum 1555 2011-01-17 13:19:09Z saulius 
;
_cod_database_code 7015461

loop_
_symmetry_equiv_pos_as_xyz
'x, y, z'
'-x, -y, -z'

loop_
_atom_site_label
_atom_site_type_symbol
_atom_site_fract_x
_atom_site_fract_y
_atom_site_fract_z
_atom_site_U_iso_or_equiv
_atom_site_adp_type
_atom_site_occupancy
_atom_site_symmetry_multiplicity
_atom_site_calc_flag
_atom_site_refinement_flags
_atom_site_disorder_assembly
_atom_site_disorder_group
Br1 Br 1.01526(2) 0.56854(2) 0.388489(15) 0.01355(5) Uani 1 1 d . . .
N1 N 0.91974(18) 0.58434(17) 0.19934(13) 0.0100(3) Uani 1 1 d . . .
N2 N 0.75582(18) 0.53309(18) 0.28804(13) 0.0108(3) Uani 1 1 d . . .
C1 C 0.8815(2) 0.5613(2) 0.27945(15) 0.0099(4) Uani 1 1 d . . .
C2 C 0.8204(2) 0.5820(2) 0.10959(16) 0.0143(4) Uani 1 1 d . . .
H2A H 0.8498 0.5514 0.0550 0.017 Uiso 1 1 calc R . .
H2B H 0.8148 0.6712 0.1001 0.017 Uiso 1 1 calc R . .
C3 C 0.6844(2) 0.4927(2) 0.11352(16) 0.0153(4) Uani 1 1 d . . .
H3A H 0.6861 0.4012 0.1114 0.018 Uiso 1 1 calc R . .
H3B H 0.6166 0.5011 0.0574 0.018 Uiso 1 1 calc R . .
C4 C 0.6456(2) 0.5261(2) 0.20380(16) 0.0145(4) Uani 1 1 d . . .
H4A H 0.6270 0.6109 0.2004 0.017 Uiso 1 1 calc R . .
H4B H 0.5628 0.4587 0.2101 0.017 Uiso 1 1 calc R . .
C5 C 1.0574(2) 0.6077(2) 0.19203(15) 0.0122(4) Uani 1 1 d . . .
C6 C 1.1403(2) 0.7368(2) 0.19867(17) 0.0164(4) Uani 1 1 d . . .
C7 C 1.2690(3) 0.7554(3) 0.18436(18) 0.0210(5) Uani 1 1 d . . .
H7 H 1.3284 0.8415 0.1890 0.025 Uiso 1 1 calc R . .
C8 C 1.3120(2) 0.6508(3) 0.16341(18) 0.0214(5) Uani 1 1 d . . .
H8 H 1.3995 0.6660 0.1523 0.026 Uiso 1 1 calc R . .
C9 C 1.2283(2) 0.5238(3) 0.15850(18) 0.0188(5) Uani 1 1 d . . .
H9 H 1.2599 0.4530 0.1454 0.023 Uiso 1 1 calc R . .
C10 C 1.0986(2) 0.4990(2) 0.17247(16) 0.0135(4) Uani 1 1 d . . .
C11 C 1.0950(3) 0.8536(2) 0.22137(18) 0.0200(5) Uani 1 1 d . . .
H11 H 1.0008 0.8195 0.2296 0.024 Uiso 1 1 calc R . .
C12 C 1.1821(3) 0.9301(3) 0.3148(2) 0.0344(7) Uani 1 1 d . . .
H12A H 1.1810 0.8715 0.3659 0.052 Uiso 1 1 calc R . .
H12B H 1.1467 1.0002 0.3306 0.052 Uiso 1 1 calc R . .
H12C H 1.2745 0.9676 0.3078 0.052 Uiso 1 1 calc R . .
C13 C 1.0945(4) 0.9418(3) 0.1406(2) 0.0371(8) Uani 1 1 d . . .
H13A H 1.0342 0.8919 0.0822 0.056 Uiso 1 1 calc R . .
H13B H 1.1857 0.9756 0.1304 0.056 Uiso 1 1 calc R . .
H13C H 1.0633 1.0146 0.1570 0.056 Uiso 1 1 calc R . .
C14 C 1.0089(2) 0.3601(2) 0.16761(17) 0.0154(4) Uani 1 1 d . . .
H14 H 0.9215 0.3629 0.1807 0.018 Uiso 1 1 calc R . .
C15 C 1.0712(3) 0.2831(3) 0.24332(19) 0.0234(5) Uani 1 1 d . . .
H15A H 1.0901 0.3289 0.3066 0.035 Uiso 1 1 calc R . .
H15B H 1.1550 0.2757 0.2300 0.035 Uiso 1 1 calc R . .
H15C H 1.0082 0.1958 0.2415 0.035 Uiso 1 1 calc R . .
C16 C 0.9800(3) 0.2892(3) 0.06877(18) 0.0202(5) Uani 1 1 d . . .
H16A H 0.9347 0.3350 0.0212 0.030 Uiso 1 1 calc R . .
H16B H 0.9222 0.1997 0.0680 0.030 Uiso 1 1 calc R . .
H16C H 1.0647 0.2875 0.0537 0.030 Uiso 1 1 calc R . .
C17 C 0.7195(2) 0.5093(2) 0.37886(15) 0.0118(4) Uani 1 1 d . . .
C18 C 0.6869(2) 0.3804(2) 0.40442(16) 0.0143(4) Uani 1 1 d . . .
C19 C 0.6589(2) 0.3614(2) 0.49382(17) 0.0177(5) Uani 1 1 d . . .
H19 H 0.6381 0.2759 0.5142 0.021 Uiso 1 1 calc R . .
C20 C 0.6605(2) 0.4640(3) 0.55365(18) 0.0196(5) Uani 1 1 d . . .
H20 H 0.6429 0.4487 0.6149 0.024 Uiso 1 1 calc R . .
C21 C 0.6878(2) 0.5902(3) 0.52479(17) 0.0171(4) Uani 1 1 d . . .
H21 H 0.6860 0.6596 0.5658 0.021 Uiso 1 1 calc R . .
C22 C 0.7178(2) 0.6152(2) 0.43594(16) 0.0134(4) Uani 1 1 d . . .
C23 C 0.6813(3) 0.2649(2) 0.33910(18) 0.0189(5) Uani 1 1 d . . .
H23 H 0.6981 0.2981 0.2772 0.023 Uiso 1 1 calc R . .
C24 C 0.7905(3) 0.2019(3) 0.3802(2) 0.0253(5) Uani 1 1 d . . .
H24A H 0.8788 0.2680 0.3931 0.038 Uiso 1 1 calc R . .
H24B H 0.7883 0.1325 0.3342 0.038 Uiso 1 1 calc R . .
H24C H 0.7742 0.1649 0.4397 0.038 Uiso 1 1 calc R . .
C25 C 0.5422(3) 0.1628(3) 0.3181(2) 0.0287(6) Uani 1 1 d . . .
H25A H 0.4740 0.2031 0.2887 0.043 Uiso 1 1 calc R . .
H25B H 0.5228 0.1290 0.3778 0.043 Uiso 1 1 calc R . .
H25C H 0.5409 0.0910 0.2746 0.043 Uiso 1 1 calc R . .
C26 C 0.7476(2) 0.7528(2) 0.40551(17) 0.0164(4) Uani 1 1 d . . .
H26 H 0.7630 0.7496 0.3396 0.020 Uiso 1 1 calc R . .
C27 C 0.8738(3) 0.8454(3) 0.4695(2) 0.0283(6) Uani 1 1 d . . .
H27A H 0.9508 0.8144 0.4673 0.042 Uiso 1 1 calc R . .
H27B H 0.8625 0.8485 0.5351 0.042 Uiso 1 1 calc R . .
H27C H 0.8894 0.9328 0.4474 0.042 Uiso 1 1 calc R . .
C28 C 0.6286(3) 0.8056(3) 0.4021(2) 0.0261(6) Uani 1 1 d . . .
H28A H 0.5473 0.7441 0.3622 0.039 Uiso 1 1 calc R . .
H28B H 0.6466 0.8900 0.3750 0.039 Uiso 1 1 calc R . .
H28C H 0.6158 0.8165 0.4667 0.039 Uiso 1 1 calc R . .
Cu1 Cu 0.60588(3) 0.90354(3) 0.02849(2) 0.01385(6) Uani 1 1 d . . .
Br2 Br 0.64924(2) 0.74680(2) -0.065439(17) 0.01752(6) Uani 1 1 d . . .
Br3 Br 0.74249(3) 0.89256(3) 0.176321(19) 0.02931(7) Uani 1 1 d . . .
Br4 Br 0.62133(3) 1.12973(2) 0.06037(2) 0.02627(7) Uani 1 1 d . . .

loop_
_atom_site_aniso_label
_atom_site_aniso_U_11
_atom_site_aniso_U_22
_atom_site_aniso_U_33
_atom_site_aniso_U_23
_atom_site_aniso_U_13
_atom_site_aniso_U_12
Br1 0.00862(10) 0.01985(11) 0.00998(10) 0.00091(8) 0.00084(7) 0.00189(8)
N1 0.0086(8) 0.0109(8) 0.0094(8) 0.0005(6) 0.0016(6) 0.0018(7)
N2 0.0090(8) 0.0116(8) 0.0106(8) 0.0008(6) 0.0025(6) 0.0010(7)
C1 0.0085(9) 0.0080(9) 0.0107(9) -0.0012(7) -0.0005(7) 0.0010(7)
C2 0.0129(10) 0.0158(10) 0.0112(10) 0.0012(8) -0.0005(8) 0.0021(8)
C3 0.0125(10) 0.0148(10) 0.0147(10) -0.0007(8) -0.0019(8) 0.0020(8)
C4 0.0089(9) 0.0164(10) 0.0151(10) 0.0004(8) -0.0010(8) 0.0021(8)
C5 0.0095(9) 0.0167(10) 0.0101(9) 0.0006(8) 0.0043(7) 0.0021(8)
C6 0.0179(11) 0.0147(10) 0.0148(10) -0.0006(8) 0.0053(9) 0.0012(9)
C7 0.0155(11) 0.0204(12) 0.0227(12) -0.0021(9) 0.0085(9) -0.0041(9)
C8 0.0111(11) 0.0282(13) 0.0243(13) 0.0012(10) 0.0087(9) 0.0021(10)
C9 0.0162(11) 0.0243(12) 0.0178(11) -0.0002(9) 0.0062(9) 0.0075(10)
C10 0.0129(10) 0.0148(10) 0.0126(10) 0.0005(8) 0.0039(8) 0.0032(8)
C11 0.0217(12) 0.0116(10) 0.0243(12) -0.0030(9) 0.0094(10) -0.0014(9)
C12 0.0331(16) 0.0300(15) 0.0333(16) -0.0158(12) 0.0092(13) -0.0006(13)
C13 0.065(2) 0.0196(13) 0.0367(17) 0.0075(12) 0.0269(17) 0.0178(15)
C14 0.0158(10) 0.0133(10) 0.0176(11) -0.0003(8) 0.0056(9) 0.0042(8)
C15 0.0308(14) 0.0181(12) 0.0228(13) 0.0025(10) 0.0059(11) 0.0097(11)
C16 0.0177(11) 0.0207(12) 0.0196(12) -0.0026(9) 0.0055(9) 0.0013(9)
C17 0.0071(9) 0.0147(10) 0.0115(9) 0.0010(8) 0.0032(7) -0.0003(8)
C18 0.0085(9) 0.0162(10) 0.0153(10) 0.0021(8) 0.0026(8) -0.0003(8)
C19 0.0114(10) 0.0211(11) 0.0188(11) 0.0068(9) 0.0047(9) 0.0010(9)
C20 0.0108(10) 0.0299(13) 0.0166(11) 0.0048(10) 0.0056(8) 0.0021(9)
C21 0.0105(10) 0.0245(12) 0.0139(10) -0.0021(9) 0.0032(8) 0.0018(9)
C22 0.0069(9) 0.0157(10) 0.0153(10) -0.0014(8) 0.0037(8) -0.0007(8)
C23 0.0214(12) 0.0143(11) 0.0170(11) 0.0023(9) 0.0025(9) 0.0008(9)
C24 0.0245(13) 0.0176(12) 0.0326(15) -0.0006(10) 0.0061(11) 0.0051(10)
C25 0.0240(14) 0.0218(13) 0.0285(14) 0.0008(11) -0.0012(11) -0.0057(11)
C26 0.0160(11) 0.0129(10) 0.0186(11) -0.0013(8) 0.0057(9) 0.0006(8)
C27 0.0208(13) 0.0183(12) 0.0372(16) -0.0078(11) 0.0011(11) -0.0025(10)
C28 0.0190(12) 0.0209(12) 0.0413(16) 0.0064(11) 0.0134(12) 0.0058(10)
Cu1 0.01206(13) 0.01157(13) 0.01816(14) 0.00029(10) 0.00333(10) 0.00410(10)
Br2 0.01560(11) 0.01685(11) 0.02020(12) -0.00331(8) 0.00204(9) 0.00688(9)
Br3 0.04491(18) 0.02509(14) 0.01767(12) -0.00104(10) -0.00408(11) 0.01845(13)
Br4 0.01503(12) 0.01370(11) 0.04486(17) -0.00648(10) -0.00449(11) 0.00514(9)

loop_
_atom_type_symbol
_atom_type_description
_atom_type_scat_dispersion_real
_atom_type_scat_dispersion_imag
_atom_type_scat_source
C C 0.0033 0.0016 'International Tables Vol C Tables 4.2.6.8 and 6.1.1.4'
H H 0.0000 0.0000 'International Tables Vol C Tables 4.2.6.8 and 6.1.1.4'
N N 0.0061 0.0033 'International Tables Vol C Tables 4.2.6.8 and 6.1.1.4'
Cu Cu 0.3201 1.2651 'International Tables Vol C Tables 4.2.6.8 and 6.1.1.4'
Br Br -0.2901 2.4595 'International Tables Vol C Tables 4.2.6.8 and 6.1.1.4'

loop_
_geom_angle_atom_site_label_1
_geom_angle_atom_site_label_2
_geom_angle_atom_site_label_3
_geom_angle
_geom_angle_site_symmetry_1
_geom_angle_site_symmetry_3
_geom_angle_publ_flag
C1 N1 C5 122.79(18) . . ?
C1 N1 C2 120.68(18) . . ?
C5 N1 C2 116.47(17) . . ?
C1 N2 C17 122.16(18) . . ?
C1 N2 C4 120.59(18) . . ?
C17 N2 C4 117.25(18) . . ?
N1 C1 N2 124.57(19) . . ?
N1 C1 Br1 117.13(16) . . ?
N2 C1 Br1 118.30(16) . . ?
N1 C2 C3 110.27(19) . . ?
N1 C2 H2A 109.6 . . ?
C3 C2 H2A 109.6 . . ?
N1 C2 H2B 109.6 . . ?
C3 C2 H2B 109.6 . . ?
H2A C2 H2B 108.1 . . ?
C2 C3 C4 110.62(18) . . ?
C2 C3 H3A 109.5 . . ?
C4 C3 H3A 109.5 . . ?
C2 C3 H3B 109.5 . . ?
C4 C3 H3B 109.5 . . ?
H3A C3 H3B 108.1 . . ?
N2 C4 C3 110.14(18) . . ?
N2 C4 H4A 109.6 . . ?
C3 C4 H4A 109.6 . . ?
N2 C4 H4B 109.6 . . ?
C3 C4 H4B 109.6 . . ?
H4A C4 H4B 108.1 . . ?
C6 C5 C10 123.3(2) . . ?
C6 C5 N1 118.8(2) . . ?
C10 C5 N1 117.78(19) . . ?
C7 C6 C5 117.0(2) . . ?
C7 C6 C11 120.3(2) . . ?
C5 C6 C11 122.7(2) . . ?
C8 C7 C6 121.2(2) . . ?
C8 C7 H7 119.4 . . ?
C6 C7 H7 119.4 . . ?
C7 C8 C9 120.5(2) . . ?
C7 C8 H8 119.7 . . ?
C9 C8 H8 119.7 . . ?
C8 C9 C10 120.9(2) . . ?
C8 C9 H9 119.6 . . ?
C10 C9 H9 119.6 . . ?
C9 C10 C5 117.0(2) . . ?
C9 C10 C14 120.3(2) . . ?
C5 C10 C14 122.7(2) . . ?
C13 C11 C6 111.7(2) . . ?
C13 C11 C12 110.8(2) . . ?
C6 C11 C12 110.9(2) . . ?
C13 C11 H11 107.8 . . ?
C6 C11 H11 107.8 . . ?
C12 C11 H11 107.8 . . ?
C11 C12 H12A 109.5 . . ?
C11 C12 H12B 109.5 . . ?
H12A C12 H12B 109.5 . . ?
C11 C12 H12C 109.5 . . ?
H12A C12 H12C 109.5 . . ?
H12B C12 H12C 109.5 . . ?
C11 C13 H13A 109.5 . . ?
C11 C13 H13B 109.5 . . ?
H13A C13 H13B 109.5 . . ?
C11 C13 H13C 109.5 . . ?
H13A C13 H13C 109.5 . . ?
H13B C13 H13C 109.5 . . ?
C10 C14 C16 111.5(2) . . ?
C10 C14 C15 111.4(2) . . ?
C16 C14 C15 109.6(2) . . ?
C10 C14 H14 108.1 . . ?
C16 C14 H14 108.1 . . ?
C15 C14 H14 108.1 . . ?
C14 C15 H15A 109.5 . . ?
C14 C15 H15B 109.5 . . ?
H15A C15 H15B 109.5 . . ?
C14 C15 H15C 109.5 . . ?
H15A C15 H15C 109.5 . . ?
H15B C15 H15C 109.5 . . ?
C14 C16 H16A 109.5 . . ?
C14 C16 H16B 109.5 . . ?
H16A C16 H16B 109.5 . . ?
C14 C16 H16C 109.5 . . ?
H16A C16 H16C 109.5 . . ?
H16B C16 H16C 109.5 . . ?
C22 C17 C18 123.5(2) . . ?
C22 C17 N2 118.40(19) . . ?
C18 C17 N2 118.07(19) . . ?
C19 C18 C17 116.8(2) . . ?
C19 C18 C23 120.3(2) . . ?
C17 C18 C23 123.0(2) . . ?
C20 C19 C18 121.4(2) . . ?
C20 C19 H19 119.3 . . ?
C18 C19 H19 119.3 . . ?
C19 C20 C21 120.5(2) . . ?
C19 C20 H20 119.7 . . ?
C21 C20 H20 119.7 . . ?
C20 C21 C22 120.5(2) . . ?
C20 C21 H21 119.7 . . ?
C22 C21 H21 119.7 . . ?
C17 C22 C21 117.1(2) . . ?
C17 C22 C26 122.9(2) . . ?
C21 C22 C26 120.0(2) . . ?
C18 C23 C25 111.4(2) . . ?
C18 C23 C24 111.8(2) . . ?
C25 C23 C24 110.3(2) . . ?
C18 C23 H23 107.7 . . ?
C25 C23 H23 107.7 . . ?
C24 C23 H23 107.7 . . ?
C23 C24 H24A 109.5 . . ?
C23 C24 H24B 109.5 . . ?
H24A C24 H24B 109.5 . . ?
C23 C24 H24C 109.5 . . ?
H24A C24 H24C 109.5 . . ?
H24B C24 H24C 109.5 . . ?
C23 C25 H25A 109.5 . . ?
C23 C25 H25B 109.5 . . ?
H25A C25 H25B 109.5 . . ?
C23 C25 H25C 109.5 . . ?
H25A C25 H25C 109.5 . . ?
H25B C25 H25C 109.5 . . ?
C22 C26 C27 112.1(2) . . ?
C22 C26 C28 111.4(2) . . ?
C27 C26 C28 110.0(2) . . ?
C22 C26 H26 107.7 . . ?
C27 C26 H26 107.7 . . ?
C28 C26 H26 107.7 . . ?
C26 C27 H27A 109.5 . . ?
C26 C27 H27B 109.5 . . ?
H27A C27 H27B 109.5 . . ?
C26 C27 H27C 109.5 . . ?
H27A C27 H27C 109.5 . . ?
H27B C27 H27C 109.5 . . ?
C26 C28 H28A 109.5 . . ?
C26 C28 H28B 109.5 . . ?
H28A C28 H28B 109.5 . . ?
C26 C28 H28C 109.5 . . ?
H28A C28 H28C 109.5 . . ?
H28B C28 H28C 109.5 . . ?
Br3 Cu1 Br2 100.372(15) . . ?
Br3 Cu1 Br4 145.550(18) . 2_675 ?
Br2 Cu1 Br4 95.704(14) . 2_675 ?
Br3 Cu1 Br4 94.337(14) . . ?
Br2 Cu1 Br4 147.829(17) . . ?
Br4 Cu1 Br4 87.713(13) 2_675 . ?
Cu1 Br4 Cu1 92.287(13) 2_675 . ?

loop_
_geom_bond_atom_site_label_1
_geom_bond_atom_site_label_2
_geom_bond_distance
_geom_bond_site_symmetry_2
_geom_bond_publ_flag
Br1 C1 1.870(2) . ?
N1 C1 1.310(3) . ?
N1 C5 1.446(3) . ?
N1 C2 1.484(3) . ?
N2 C1 1.322(3) . ?
N2 C17 1.451(3) . ?
N2 C4 1.485(3) . ?
C2 C3 1.504(3) . ?
C2 H2A 0.9900 . ?
C2 H2B 0.9900 . ?
C3 C4 1.514(3) . ?
C3 H3A 0.9900 . ?
C3 H3B 0.9900 . ?
C4 H4A 0.9900 . ?
C4 H4B 0.9900 . ?
C5 C6 1.402(3) . ?
C5 C10 1.407(3) . ?
C6 C7 1.391(3) . ?
C6 C11 1.525(3) . ?
C7 C8 1.384(4) . ?
C7 H7 0.9500 . ?
C8 C9 1.390(4) . ?
C8 H8 0.9500 . ?
C9 C10 1.393(3) . ?
C9 H9 0.9500 . ?
C10 C14 1.514(3) . ?
C11 C13 1.519(4) . ?
C11 C12 1.527(4) . ?
C11 H11 1.0000 . ?
C12 H12A 0.9800 . ?
C12 H12B 0.9800 . ?
C12 H12C 0.9800 . ?
C13 H13A 0.9800 . ?
C13 H13B 0.9800 . ?
C13 H13C 0.9800 . ?
C14 C16 1.529(3) . ?
C14 C15 1.542(3) . ?
C14 H14 1.0000 . ?
C15 H15A 0.9800 . ?
C15 H15B 0.9800 . ?
C15 H15C 0.9800 . ?
C16 H16A 0.9800 . ?
C16 H16B 0.9800 . ?
C16 H16C 0.9800 . ?
C17 C22 1.398(3) . ?
C17 C18 1.407(3) . ?
C18 C19 1.390(3) . ?
C18 C23 1.522(3) . ?
C19 C20 1.380(4) . ?
C19 H19 0.9500 . ?
C20 C21 1.396(4) . ?
C20 H20 0.9500 . ?
C21 C22 1.398(3) . ?
C21 H21 0.9500 . ?
C22 C26 1.517(3) . ?
C23 C25 1.534(4) . ?
C23 C24 1.537(4) . ?
C23 H23 1.0000 . ?
C24 H24A 0.9800 . ?
C24 H24B 0.9800 . ?
C24 H24C 0.9800 . ?
C25 H25A 0.9800 . ?
C25 H25B 0.9800 . ?
C25 H25C 0.9800 . ?
C26 C27 1.521(3) . ?
C26 C28 1.529(3) . ?
C26 H26 1.0000 . ?
C27 H27A 0.9800 . ?
C27 H27B 0.9800 . ?
C27 H27C 0.9800 . ?
C28 H28A 0.9800 . ?
C28 H28B 0.9800 . ?
C28 H28C 0.9800 . ?
Cu1 Br3 2.3410(4) . ?
Cu1 Br2 2.3487(4) . ?
Cu1 Br4 2.4129(4) 2_675 ?
Cu1 Br4 2.4188(4) . ?
Br4 Cu1 2.4129(4) 2_675 ?

loop_
_geom_torsion_atom_site_label_1
_geom_torsion_atom_site_label_2
_geom_torsion_atom_site_label_3
_geom_torsion_atom_site_label_4
_geom_torsion
_geom_torsion_site_symmetry_1
_geom_torsion_site_symmetry_2
_geom_torsion_site_symmetry_3
_geom_torsion_site_symmetry_4
_geom_torsion_publ_flag
C5 N1 C1 N2 -176.5(2) . . . . ?
C2 N1 C1 N2 0.9(3) . . . . ?
C5 N1 C1 Br1 3.3(3) . . . . ?
C2 N1 C1 Br1 -179.37(15) . . . . ?
C17 N2 C1 N1 -179.6(2) . . . . ?
C4 N2 C1 N1 -0.3(3) . . . . ?
C17 N2 C1 Br1 0.7(3) . . . . ?
C4 N2 C1 Br1 180.00(15) . . . . ?
C1 N1 C2 C3 -27.3(3) . . . . ?
C5 N1 C2 C3 150.21(19) . . . . ?
N1 C2 C3 C4 51.5(2) . . . . ?
C1 N2 C4 C3 26.0(3) . . . . ?
C17 N2 C4 C3 -154.71(19) . . . . ?
C2 C3 C4 N2 -50.8(3) . . . . ?
C1 N1 C5 C6 -95.6(3) . . . . ?
C2 N1 C5 C6 86.9(2) . . . . ?
C1 N1 C5 C10 88.4(3) . . . . ?
C2 N1 C5 C10 -89.1(2) . . . . ?
C10 C5 C6 C7 0.4(4) . . . . ?
N1 C5 C6 C7 -175.4(2) . . . . ?
C10 C5 C6 C11 -179.1(2) . . . . ?
N1 C5 C6 C11 5.1(3) . . . . ?
C5 C6 C7 C8 0.7(4) . . . . ?
C11 C6 C7 C8 -179.8(2) . . . . ?
C6 C7 C8 C9 -1.6(4) . . . . ?
C7 C8 C9 C10 1.4(4) . . . . ?
C8 C9 C10 C5 -0.3(4) . . . . ?
C8 C9 C10 C14 -179.6(2) . . . . ?
C6 C5 C10 C9 -0.6(3) . . . . ?
N1 C5 C10 C9 175.3(2) . . . . ?
C6 C5 C10 C14 178.7(2) . . . . ?
N1 C5 C10 C14 -5.5(3) . . . . ?
C7 C6 C11 C13 62.4(3) . . . . ?
C5 C6 C11 C13 -118.2(3) . . . . ?
C7 C6 C11 C12 -61.8(3) . . . . ?
C5 C6 C11 C12 117.7(3) . . . . ?
C9 C10 C14 C16 -62.4(3) . . . . ?
C5 C10 C14 C16 118.3(2) . . . . ?
C9 C10 C14 C15 60.2(3) . . . . ?
C5 C10 C14 C15 -119.0(2) . . . . ?
C1 N2 C17 C22 89.7(3) . . . . ?
C4 N2 C17 C22 -89.6(2) . . . . ?
C1 N2 C17 C18 -90.7(3) . . . . ?
C4 N2 C17 C18 90.0(2) . . . . ?
C22 C17 C18 C19 -3.5(3) . . . . ?
N2 C17 C18 C19 176.9(2) . . . . ?
C22 C17 C18 C23 176.4(2) . . . . ?
N2 C17 C18 C23 -3.2(3) . . . . ?
C17 C18 C19 C20 1.2(3) . . . . ?
C23 C18 C19 C20 -178.6(2) . . . . ?
C18 C19 C20 C21 1.4(4) . . . . ?
C19 C20 C21 C22 -1.9(4) . . . . ?
C18 C17 C22 C21 3.0(3) . . . . ?
N2 C17 C22 C21 -177.43(19) . . . . ?
C18 C17 C22 C26 -177.4(2) . . . . ?
N2 C17 C22 C26 2.2(3) . . . . ?
C20 C21 C22 C17 -0.2(3) . . . . ?
C20 C21 C22 C26 -179.9(2) . . . . ?
C19 C18 C23 C25 58.2(3) . . . . ?
C17 C18 C23 C25 -121.7(2) . . . . ?
C19 C18 C23 C24 -65.7(3) . . . . ?
C17 C18 C23 C24 114.4(3) . . . . ?
C17 C22 C26 C27 -115.8(3) . . . . ?
C21 C22 C26 C27 63.8(3) . . . . ?
C17 C22 C26 C28 120.3(2) . . . . ?
C21 C22 C26 C28 -60.1(3) . . . . ?
Br3 Cu1 Br4 Cu1 -145.550(18) . . . 2_675 ?
Br2 Cu1 Br4 Cu1 97.08(3) . . . 2_675 ?
Br4 Cu1 Br4 Cu1 0.0 2_675 . . 2_675 ?
